data_1511880
loop_
_publ_author_name
'Gao, Jing'
'Li, Yan'
'Wang, Zhaohui'

_publ_section_title
;
 Synthesis and properties of naphthobisbenzothiophene diimides.
;
_journal_issue 6
_journal_name_full 'Organic letters'
_journal_page_first 1366
_journal_page_last 1369
_journal_paper_doi 10.1021/ol400324w
_journal_volume 15
_journal_year 2013
_chemical_formula_moiety 'C50 H42 N2 O4 S2, 2(C H2 Cl2)'
_chemical_formula_sum 'C52 H46 Cl4 N2 O4 S2'
_chemical_formula_weight 968.83
_chemical_name_systematic
; 
 ? 
;
_space_group_IT_number 2
_symmetry_cell_setting triclinic
_symmetry_space_group_name_Hall '-P 1'
_symmetry_space_group_name_H-M 'P -1'
_atom_sites_solution_hydrogens geom
_atom_sites_solution_primary direct
_atom_sites_solution_secondary difmap
_audit_creation_method SHELXL-97
_cell_angle_alpha 88.88(3)
_cell_angle_beta 79.64(3)
_cell_angle_gamma 87.14(3)
_cell_formula_units_Z 2
_cell_length_a 11.967(2)
_cell_length_b 13.253(3)
_cell_length_c 15.005(3)
_cell_measurement_reflns_used 7394
_cell_measurement_temperature 173(2)
_cell_measurement_theta_max 27.4740
_cell_measurement_theta_min 1.5385
_cell_volume 2337.9(8)
_computing_cell_refinement 'CrystalClear (Rigaku Inc., 2008)'
_computing_data_collection 'CrystalClear (Rigaku Inc., 2008)'
_computing_data_reduction 'CrystalClear (Rigaku Inc., 2008)'
_computing_molecular_graphics
;
 Mercury: visualization and analysis of crystal structures, C. F. Macrae,
 P. R. Edgington, P. McCabe, E. Pidcock, G. P. Shields, R. Taylor,
 M. Towler and J. van de Streek, J. Appl. Cryst., 39, 453-457, 2006.
;
_computing_publication_material 'SHELX-97 (Sheldrick, 2008)'
_computing_structure_refinement 'SHELX-97 (Sheldrick, 2008)'
_computing_structure_solution 'SHELX-97 (Sheldrick, 2008)'
_diffrn_ambient_temperature 173(2)
_diffrn_detector_area_resol_mean 28.5714
_diffrn_measured_fraction_theta_full 0.999
_diffrn_measured_fraction_theta_max 0.999
_diffrn_measurement_device_type 'MM007HF + CCD (Saturn724+)'
_diffrn_measurement_method '\w scans at fixed \c = 45\%'
_diffrn_radiation_monochromator Confocal
_diffrn_radiation_source 'Rotating Anode'
_diffrn_radiation_type MoK\a
_diffrn_radiation_wavelength 0.71073
_diffrn_reflns_av_R_equivalents 0.0835
_diffrn_reflns_av_sigmaI/netI 0.0839
_diffrn_reflns_limit_h_max 14
_diffrn_reflns_limit_h_min -14
_diffrn_reflns_limit_k_max 15
_diffrn_reflns_limit_k_min -15
_diffrn_reflns_limit_l_max 17
_diffrn_reflns_limit_l_min -17
_diffrn_reflns_number 25813
_diffrn_reflns_theta_full 25.00
_diffrn_reflns_theta_max 25.00
_diffrn_reflns_theta_min 2.01
_exptl_absorpt_coefficient_mu 0.391
_exptl_absorpt_correction_T_max 1.0000
_exptl_absorpt_correction_T_min 0.6634
_exptl_absorpt_correction_type multi-scan
_exptl_absorpt_process_details 'CrystalClear (Rigaku Inc., 2008)'
_exptl_crystal_colour red
_exptl_crystal_density_diffrn 1.376
_exptl_crystal_density_method 'not measured'
_exptl_crystal_description plate
_exptl_crystal_F_000 1008
_exptl_crystal_size_max 0.19
_exptl_crystal_size_mid 0.15
_exptl_crystal_size_min 0.03
_refine_diff_density_max 0.639
_refine_diff_density_min -0.437
_refine_diff_density_rms 0.073
_refine_ls_extinction_method none
_refine_ls_goodness_of_fit_ref 1.209
_refine_ls_hydrogen_treatment constr
_refine_ls_matrix_type full
_refine_ls_number_parameters 607
_refine_ls_number_reflns 8228
_refine_ls_number_restraints 106
_refine_ls_restrained_S_all 1.214
_refine_ls_R_factor_all 0.1614
_refine_ls_R_factor_gt 0.1258
_refine_ls_shift/su_max 0.001
_refine_ls_shift/su_mean 0.000
_refine_ls_structure_factor_coef Fsqd
_refine_ls_weighting_details 'calc w=1/[\s^2^(Fo^2^)+(0.0891P)^2^+4.9787P] where P=(Fo^2^+2Fc^2^)/3'
_refine_ls_weighting_scheme calc
_refine_ls_wR_factor_gt 0.2641
_refine_ls_wR_factor_ref 0.2848
_reflns_number_gt 6082
_reflns_number_total 8228
_reflns_threshold_expression >2sigma(I)
_cod_data_source_file ol400324w_si_002.cif
_cod_data_source_block a
_cod_original_sg_symbol_H-M P-1
_cod_database_code 1511880

loop_
_symmetry_equiv_pos_as_xyz
'x, y, z'
'-x, -y, -z'

loop_
_atom_site_label
_atom_site_type_symbol
_atom_site_fract_x
_atom_site_fract_y
_atom_site_fract_z
_atom_site_U_iso_or_equiv
_atom_site_adp_type
_atom_site_occupancy
_atom_site_symmetry_multiplicity
_atom_site_calc_flag
_atom_site_refinement_flags
_atom_site_disorder_assembly
_atom_site_disorder_group
Cl1 Cl 0.3297(3) 0.2906(2) 0.13955(18) 0.1181(11) Uani 1 1 d . . .
Cl2 Cl 0.3057(3) 0.1088(3) 0.0449(2) 0.1432(13) Uani 1 1 d . . .
S1 S 0.42192(14) 0.43366(12) 0.31857(11) 0.0451(4) Uani 1 1 d . . .
S2 S 0.64833(14) 0.16576(12) 0.77530(11) 0.0455(4) Uani 1 1 d . . .
O1 O 0.7990(4) 0.1039(3) 0.4241(3) 0.0483(11) Uani 1 1 d . . .
O2 O 0.6066(4) 0.3171(3) 0.2633(3) 0.0479(11) Uani 1 1 d . . .
O3 O 0.4484(3) 0.2636(3) 0.8285(3) 0.0447(10) Uani 1 1 d . . .
O4 O 0.2810(4) 0.5069(3) 0.6763(3) 0.0476(11) Uani 1 1 d . . .
N1 N 0.7164(4) 0.2230(3) 0.3455(3) 0.0360(11) Uani 1 1 d . . .
N2 N 0.3538(4) 0.3761(3) 0.7499(3) 0.0368(11) Uani 1 1 d . . .
C1 C 0.7848(5) 0.1824(4) 0.2614(4) 0.0405(14) Uani 1 1 d . . .
C2 C 0.7395(6) 0.1066(4) 0.2171(4) 0.0454(16) Uani 1 1 d . . .
C3 C 0.8069(7) 0.0701(5) 0.1376(5) 0.0541(18) Uani 1 1 d . . .
H3 H 0.7789 0.0187 0.1054 0.065 Uiso 1 1 calc R . .
C4 C 0.9113(7) 0.1054(5) 0.1045(5) 0.063(2) Uani 1 1 d . . .
H4 H 0.9544 0.0783 0.0501 0.075 Uiso 1 1 calc R . .
C5 C 0.9554(6) 0.1800(5) 0.1489(5) 0.0567(19) Uani 1 1 d . . .
H5 H 1.0283 0.2040 0.1249 0.068 Uiso 1 1 calc R . .
C6 C 0.8925(5) 0.2205(4) 0.2294(4) 0.0452(16) Uani 1 1 d . . .
C7 C 0.6260(6) 0.0625(5) 0.2534(5) 0.0548(18) Uani 1 1 d . . .
H7 H 0.5928 0.0984 0.3108 0.066 Uiso 1 1 calc R . .
C8 C 0.6421(7) -0.0505(5) 0.2770(6) 0.071(2) Uani 1 1 d . . .
H8A H 0.5695 -0.0756 0.3083 0.106 Uiso 1 1 calc R . .
H8C H 0.6989 -0.0591 0.3164 0.106 Uiso 1 1 calc R . .
H8B H 0.6680 -0.0887 0.2212 0.106 Uiso 1 1 calc R . .
C9 C 0.5428(7) 0.0787(6) 0.1883(7) 0.085(3) Uani 1 1 d . . .
H9B H 0.5733 0.0442 0.1313 0.128 Uiso 1 1 calc R . .
H9C H 0.5318 0.1511 0.1765 0.128 Uiso 1 1 calc R . .
H9A H 0.4698 0.0511 0.2152 0.128 Uiso 1 1 calc R . .
C10 C 0.9419(6) 0.3007(5) 0.2789(5) 0.0510(17) Uani 1 1 d . . .
H10 H 0.8824 0.3235 0.3312 0.061 Uiso 1 1 calc R . .
C11 C 0.9742(6) 0.3935(5) 0.2182(5) 0.065(2) Uani 1 1 d . . .
H11B H 1.0368 0.3742 0.1690 0.097 Uiso 1 1 calc R . .
H11C H 0.9982 0.4464 0.2544 0.097 Uiso 1 1 calc R . .
H11A H 0.9083 0.4188 0.1926 0.097 Uiso 1 1 calc R . .
C12 C 1.0434(7) 0.2561(6) 0.3167(6) 0.074(2) Uani 1 1 d . . .
H12A H 1.0188 0.2017 0.3598 0.111 Uiso 1 1 calc R . .
H12C H 1.0758 0.3089 0.3477 0.111 Uiso 1 1 calc R . .
H12B H 1.1010 0.2291 0.2671 0.111 Uiso 1 1 calc R . .
C13 C 0.6254(5) 0.2907(4) 0.3370(4) 0.0355(13) Uani 1 1 d . . .
C14 C 0.5520(5) 0.3221(4) 0.4233(4) 0.0347(13) Uani 1 1 d . . .
C15 C 0.5748(4) 0.2878(4) 0.5078(4) 0.0316(13) Uani 1 1 d . . .
C16 C 0.6722(4) 0.2223(4) 0.5128(4) 0.0328(13) Uani 1 1 d . . .
C17 C 0.7357(5) 0.1788(4) 0.4262(4) 0.0355(13) Uani 1 1 d . . .
C18 C 0.4571(5) 0.3869(4) 0.4204(4) 0.0352(13) Uani 1 1 d . . .
C19 C 0.3013(5) 0.4974(4) 0.3789(4) 0.0393(14) Uani 1 1 d . . .
C20 C 0.2246(6) 0.5563(5) 0.3360(5) 0.0527(17) Uani 1 1 d . . .
H20 H 0.2387 0.5663 0.2722 0.063 Uiso 1 1 calc R . .
C21 C 0.1288(6) 0.5989(5) 0.3892(5) 0.0569(19) Uani 1 1 d . . .
H21 H 0.0770 0.6407 0.3622 0.068 Uiso 1 1 calc R . .
C22 C 0.1072(6) 0.5809(5) 0.4823(5) 0.0554(18) Uani 1 1 d . . .
H22 H 0.0389 0.6083 0.5176 0.066 Uiso 1 1 calc R . .
C23 C 0.1831(5) 0.5241(5) 0.5243(5) 0.0485(16) Uani 1 1 d . . .
H23 H 0.1658 0.5125 0.5878 0.058 Uiso 1 1 calc R . .
C24 C 0.2840(5) 0.4839(4) 0.4751(4) 0.0358(14) Uani 1 1 d . . .
C25 C 0.3805(5) 0.4213(4) 0.4998(4) 0.0350(13) Uani 1 1 d . . .
C26 C 0.4064(5) 0.3893(4) 0.5839(4) 0.0325(13) Uani 1 1 d . . .
C27 C 0.3416(5) 0.4305(4) 0.6713(4) 0.0389(14) Uani 1 1 d . . .
C28 C 0.4410(5) 0.3044(4) 0.7560(4) 0.0363(13) Uani 1 1 d . . .
C29 C 0.5202(5) 0.2817(4) 0.6717(4) 0.0341(13) Uani 1 1 d . . .
C30 C 0.4997(4) 0.3209(4) 0.5885(4) 0.0321(12) Uani 1 1 d . . .
C31 C 0.6166(5) 0.2197(4) 0.6769(4) 0.0360(13) Uani 1 1 d . . .
C32 C 0.7787(5) 0.1165(4) 0.7161(5) 0.0452(16) Uani 1 1 d . . .
C33 C 0.8588(5) 0.0633(5) 0.7587(5) 0.0490(16) Uani 1 1 d . . .
H33 H 0.8425 0.0475 0.8216 0.059 Uiso 1 1 calc R . .
C34 C 0.9608(6) 0.0349(5) 0.7073(5) 0.0578(19) Uani 1 1 d . . .
H34 H 1.0154 -0.0037 0.7340 0.069 Uiso 1 1 calc R . .
C35 C 0.9859(6) 0.0621(5) 0.6153(5) 0.0556(18) Uani 1 1 d . . .
H35 H 1.0589 0.0448 0.5811 0.067 Uiso 1 1 calc R . .
C36 C 0.9049(5) 0.1141(4) 0.5732(5) 0.0456(16) Uani 1 1 d . . .
H36 H 0.9231 0.1329 0.5111 0.055 Uiso 1 1 calc R . .
C37 C 0.8000(5) 0.1379(4) 0.6218(4) 0.0378(14) Uani 1 1 d . . .
C38 C 0.6988(5) 0.1946(4) 0.5966(4) 0.0343(13) Uani 1 1 d . . .
C39 C 0.2835(5) 0.4103(4) 0.8352(4) 0.0391(14) Uani 1 1 d . . .
C40 C 0.1838(5) 0.3606(4) 0.8696(4) 0.0387(14) Uani 1 1 d . . .
C41 C 0.1222(6) 0.3970(5) 0.9528(4) 0.0484(16) Uani 1 1 d . . .
H41 H 0.0536 0.3668 0.9794 0.058 Uiso 1 1 calc R . .
C42 C 0.1605(6) 0.4762(5) 0.9964(5) 0.0546(18) Uani 1 1 d . A .
H42 H 0.1167 0.4986 1.0523 0.066 Uiso 1 1 calc R . .
C43 C 0.2584(7) 0.5239(5) 0.9625(5) 0.0581(19) Uani 1 1 d D . .
C44 C 0.3208(6) 0.4892(5) 0.8797(5) 0.0517(17) Uani 1 1 d . A .
H44 H 0.3893 0.5200 0.8539 0.062 Uiso 1 1 calc R . .
C45 C 0.1443(5) 0.2755(5) 0.8210(4) 0.0452(15) Uani 1 1 d . . .
H45 H 0.2131 0.2421 0.7833 0.054 Uiso 1 1 calc R . .
C46 C 0.0862(6) 0.1949(5) 0.8858(5) 0.063(2) Uani 1 1 d . . .
H46B H 0.0131 0.2229 0.9181 0.095 Uiso 1 1 calc R . .
H46C H 0.1350 0.1744 0.9295 0.095 Uiso 1 1 calc R . .
H46A H 0.0735 0.1361 0.8510 0.095 Uiso 1 1 calc R . .
C47 C 0.0664(7) 0.3126(6) 0.7578(5) 0.071(2) Uani 1 1 d . . .
H47A H 0.0484 0.2557 0.7229 0.106 Uiso 1 1 calc R . .
H47B H 0.1041 0.3635 0.7163 0.106 Uiso 1 1 calc R . .
H47C H -0.0039 0.3425 0.7930 0.106 Uiso 1 1 calc R . .
C48 C 0.2842(12) 0.6073(8) 1.0225(9) 0.063(3) Uani 0.565(10) 1 d PDU A 1
H48 H 0.2207 0.6180 1.0752 0.076 Uiso 0.565(10) 1 calc PR A 1
C49 C 0.3074(16) 0.7060(11) 0.9688(11) 0.071(4) Uani 0.565(10) 1 d PDU A 1
H49B H 0.3752 0.6959 0.9218 0.106 Uiso 0.565(10) 1 calc PR A 1
H49C H 0.3200 0.7592 1.0099 0.106 Uiso 0.565(10) 1 calc PR A 1
H49A H 0.2419 0.7260 0.9404 0.106 Uiso 0.565(10) 1 calc PR A 1
C50 C 0.3971(13) 0.5805(12) 1.0555(12) 0.082(4) Uani 0.565(10) 1 d PDU A 1
H50B H 0.3939 0.5132 1.0838 0.122 Uiso 0.565(10) 1 calc PR A 1
H50C H 0.4089 0.6304 1.0998 0.122 Uiso 0.565(10) 1 calc PR A 1
H50A H 0.4601 0.5810 1.0038 0.122 Uiso 0.565(10) 1 calc PR A 1
C51 C 0.3554(8) 0.2299(8) 0.0383(6) 0.091(3) Uani 1 1 d . . .
H51B H 0.4384 0.2260 0.0152 0.109 Uiso 1 1 calc R . .
H51A H 0.3189 0.2700 -0.0059 0.109 Uiso 1 1 calc R . .
C48A C 0.3194(16) 0.6092(10) 0.9973(11) 0.063(3) Uani 0.435(10) 1 d PDU A 2
H48A H 0.3988 0.6149 0.9632 0.076 Uiso 0.435(10) 1 calc PR A 2
C49A C 0.2438(18) 0.7049(15) 0.9873(17) 0.071(4) Uani 0.435(10) 1 d PDU A 2
H49D H 0.2568 0.7275 0.9239 0.106 Uiso 0.435(10) 1 calc PR A 2
H49F H 0.2629 0.7584 1.0254 0.106 Uiso 0.435(10) 1 calc PR A 2
H49E H 0.1637 0.6897 1.0064 0.106 Uiso 0.435(10) 1 calc PR A 2
C50A C 0.316(2) 0.5875(16) 1.0988(11) 0.082(4) Uani 0.435(10) 1 d PDU A 2
H50E H 0.2378 0.5967 1.1315 0.122 Uiso 0.435(10) 1 calc PR A 2
H50F H 0.3645 0.6341 1.1224 0.122 Uiso 0.435(10) 1 calc PR A 2
H50D H 0.3441 0.5178 1.1071 0.122 Uiso 0.435(10) 1 calc PR A 2
Cl3 Cl 1.2222(17) 0.2197(13) 0.4789(11) 0.109(2) Uani 0.387(13) 1 d PDU B 1
Cl4 Cl 1.393(2) 0.0614(19) 0.4332(15) 0.148(3) Uani 0.387(13) 1 d PDU B 1
C52 C 1.3071(19) 0.1519(17) 0.3882(14) 0.084(4) Uani 0.387(13) 1 d PDU B 1
H52A H 1.2578 0.1186 0.3524 0.101 Uiso 0.387(13) 1 calc PR B 1
H52B H 1.3549 0.1988 0.3476 0.101 Uiso 0.387(13) 1 calc PR B 1
Cl3A Cl 1.2111(10) 0.2162(8) 0.5175(7) 0.109(2) Uani 0.613(13) 1 d PDU B 2
Cl4A Cl 1.3997(11) 0.0737(11) 0.4635(9) 0.148(3) Uani 0.613(13) 1 d PDU B 2
C52A C 1.2637(11) 0.1153(10) 0.4425(10) 0.084(4) Uani 0.613(13) 1 d PDU B 2
H52C H 1.2113 0.0591 0.4528 0.101 Uiso 0.613(13) 1 calc PR B 2
H52D H 1.2694 0.1387 0.3789 0.101 Uiso 0.613(13) 1 calc PR B 2

loop_
_atom_site_aniso_label
_atom_site_aniso_U_11
_atom_site_aniso_U_22
_atom_site_aniso_U_33
_atom_site_aniso_U_23
_atom_site_aniso_U_13
_atom_site_aniso_U_12
Cl1 0.162(3) 0.105(2) 0.0825(18) -0.0056(15) -0.0194(17) 0.0306(19)
Cl2 0.188(4) 0.117(3) 0.146(3) -0.001(2) -0.082(3) -0.028(2)
S1 0.0535(10) 0.0362(8) 0.0489(10) 0.0007(7) -0.0203(8) 0.0050(7)
S2 0.0484(10) 0.0408(9) 0.0484(10) 0.0079(7) -0.0149(8) 0.0049(7)
O1 0.051(3) 0.038(2) 0.052(3) 0.001(2) -0.006(2) 0.017(2)
O2 0.066(3) 0.035(2) 0.043(3) -0.0014(19) -0.013(2) 0.014(2)
O3 0.045(3) 0.043(2) 0.044(3) 0.008(2) -0.007(2) 0.005(2)
O4 0.049(3) 0.038(2) 0.054(3) -0.001(2) -0.010(2) 0.012(2)
N1 0.037(3) 0.027(2) 0.043(3) 0.001(2) -0.006(2) 0.000(2)
N2 0.037(3) 0.031(3) 0.040(3) 0.004(2) -0.001(2) 0.003(2)
C1 0.049(4) 0.029(3) 0.041(3) -0.001(3) -0.002(3) 0.008(3)
C2 0.062(4) 0.025(3) 0.050(4) -0.003(3) -0.014(3) 0.006(3)
C3 0.079(5) 0.032(3) 0.054(4) -0.010(3) -0.019(4) -0.002(3)
C4 0.087(6) 0.038(4) 0.052(4) -0.006(3) 0.011(4) 0.015(4)
C5 0.063(5) 0.038(4) 0.058(4) 0.007(3) 0.016(4) 0.010(3)
C6 0.047(4) 0.028(3) 0.057(4) 0.007(3) 0.000(3) 0.002(3)
C7 0.060(5) 0.027(3) 0.079(5) -0.004(3) -0.016(4) -0.006(3)
C8 0.071(5) 0.037(4) 0.102(6) 0.002(4) -0.012(5) -0.008(4)
C9 0.077(6) 0.065(5) 0.121(8) -0.002(5) -0.037(6) 0.000(5)
C10 0.049(4) 0.040(4) 0.061(4) 0.004(3) -0.002(3) -0.003(3)
C11 0.060(5) 0.039(4) 0.086(6) 0.003(4) 0.012(4) -0.008(3)
C12 0.066(5) 0.061(5) 0.094(6) 0.004(4) -0.013(5) -0.002(4)
C13 0.036(3) 0.028(3) 0.042(4) -0.004(3) -0.005(3) 0.000(3)
C14 0.039(3) 0.020(3) 0.044(3) 0.002(2) -0.008(3) 0.000(2)
C15 0.028(3) 0.018(3) 0.050(3) 0.004(2) -0.010(3) -0.004(2)
C16 0.026(3) 0.025(3) 0.046(3) 0.000(2) -0.003(3) -0.005(2)
C17 0.032(3) 0.027(3) 0.047(4) 0.009(3) -0.005(3) -0.001(3)
C18 0.042(3) 0.021(3) 0.045(3) 0.000(2) -0.014(3) -0.005(2)
C19 0.038(3) 0.025(3) 0.058(4) 0.003(3) -0.018(3) -0.005(3)
C20 0.057(4) 0.049(4) 0.058(4) 0.008(3) -0.028(4) 0.003(3)
C21 0.051(4) 0.043(4) 0.085(6) 0.003(4) -0.036(4) 0.002(3)
C22 0.045(4) 0.045(4) 0.079(5) -0.005(4) -0.020(4) 0.009(3)
C23 0.043(4) 0.039(4) 0.068(4) 0.008(3) -0.022(3) -0.003(3)
C24 0.028(3) 0.020(3) 0.063(4) 0.009(3) -0.019(3) -0.003(2)
C25 0.038(3) 0.018(3) 0.049(4) 0.001(2) -0.007(3) -0.005(2)
C26 0.030(3) 0.025(3) 0.044(3) 0.007(2) -0.009(3) -0.002(2)
C27 0.039(3) 0.030(3) 0.048(4) 0.002(3) -0.009(3) 0.000(3)
C28 0.031(3) 0.033(3) 0.045(4) 0.003(3) -0.009(3) 0.003(3)
C29 0.039(3) 0.028(3) 0.035(3) 0.002(2) -0.008(3) 0.001(2)
C30 0.027(3) 0.031(3) 0.037(3) 0.001(2) -0.004(2) -0.001(2)
C31 0.041(3) 0.025(3) 0.044(3) 0.004(2) -0.014(3) -0.006(3)
C32 0.047(4) 0.024(3) 0.069(5) 0.000(3) -0.021(3) -0.003(3)
C33 0.045(4) 0.043(4) 0.060(4) 0.005(3) -0.017(3) 0.012(3)
C34 0.060(5) 0.041(4) 0.081(5) 0.003(4) -0.042(4) 0.011(3)
C35 0.041(4) 0.045(4) 0.083(5) -0.010(4) -0.018(4) 0.011(3)
C36 0.043(4) 0.032(3) 0.064(4) 0.002(3) -0.015(3) 0.005(3)
C37 0.036(3) 0.026(3) 0.056(4) 0.007(3) -0.019(3) -0.004(3)
C38 0.036(3) 0.016(3) 0.054(4) 0.006(2) -0.016(3) -0.005(2)
C39 0.047(4) 0.029(3) 0.042(3) 0.003(3) -0.010(3) 0.003(3)
C40 0.046(4) 0.029(3) 0.039(3) 0.003(3) -0.005(3) 0.009(3)
C41 0.056(4) 0.036(3) 0.052(4) -0.001(3) -0.006(3) 0.000(3)
C42 0.071(5) 0.042(4) 0.047(4) -0.001(3) -0.005(4) 0.011(4)
C43 0.082(6) 0.039(4) 0.055(4) 0.001(3) -0.018(4) 0.008(4)
C44 0.056(4) 0.040(4) 0.058(4) 0.005(3) -0.010(3) 0.004(3)
C45 0.043(4) 0.042(4) 0.050(4) 0.002(3) -0.006(3) 0.000(3)
C46 0.066(5) 0.050(4) 0.073(5) 0.006(4) -0.010(4) -0.012(4)
C47 0.090(6) 0.053(5) 0.079(6) 0.006(4) -0.041(5) -0.016(4)
C48 0.079(6) 0.051(4) 0.062(6) -0.006(4) -0.017(5) -0.003(4)
C49 0.093(9) 0.049(5) 0.075(7) -0.001(5) -0.021(8) -0.018(7)
C50 0.095(8) 0.071(6) 0.086(7) -0.015(6) -0.031(6) -0.009(7)
C51 0.094(7) 0.113(8) 0.070(6) 0.019(5) -0.023(5) -0.027(6)
C48A 0.079(6) 0.051(4) 0.062(6) -0.006(4) -0.017(5) -0.003(4)
C49A 0.093(9) 0.049(5) 0.075(7) -0.001(5) -0.021(8) -0.018(7)
C50A 0.095(8) 0.071(6) 0.086(7) -0.015(6) -0.031(6) -0.009(7)
Cl3 0.118(3) 0.0800(19) 0.133(6) -0.012(4) -0.020(5) -0.0361(19)
Cl4 0.126(3) 0.137(4) 0.162(7) -0.020(5) 0.031(4) -0.029(3)
C52 0.085(5) 0.082(5) 0.086(5) -0.001(3) -0.016(3) -0.003(3)
Cl3A 0.118(3) 0.0800(19) 0.133(6) -0.012(4) -0.020(5) -0.0361(19)
Cl4A 0.126(3) 0.137(4) 0.162(7) -0.020(5) 0.031(4) -0.029(3)
C52A 0.085(5) 0.082(5) 0.086(5) -0.001(3) -0.016(3) -0.003(3)

loop_
_atom_type_symbol
_atom_type_description
_atom_type_scat_dispersion_real
_atom_type_scat_dispersion_imag
_atom_type_scat_source
C C 0.0033 0.0016 'International Tables Vol C Tables 4.2.6.8 and 6.1.1.4'
H H 0.0000 0.0000 'International Tables Vol C Tables 4.2.6.8 and 6.1.1.4'
N N 0.0061 0.0033 'International Tables Vol C Tables 4.2.6.8 and 6.1.1.4'
O O 0.0106 0.0060 'International Tables Vol C Tables 4.2.6.8 and 6.1.1.4'
S S 0.1246 0.1234 'International Tables Vol C Tables 4.2.6.8 and 6.1.1.4'
Cl Cl 0.1484 0.1585 'International Tables Vol C Tables 4.2.6.8 and 6.1.1.4'

loop_
_geom_angle_atom_site_label_1
_geom_angle_atom_site_label_2
_geom_angle_atom_site_label_3
_geom_angle
C19 S1 C18 90.0(3)
C31 S2 C32 90.5(3)
C17 N1 C13 124.9(5)
C17 N1 C1 117.0(4)
C13 N1 C1 117.2(5)
C28 N2 C27 124.5(5)
C28 N2 C39 117.0(5)
C27 N2 C39 117.4(4)
C2 C1 C6 122.9(6)
C2 C1 N1 118.0(5)
C6 C1 N1 119.1(5)
C3 C2 C1 116.3(6)
C3 C2 C7 120.7(6)
C1 C2 C7 123.0(6)
C4 C3 C2 122.4(6)
C4 C3 H3 118.8
C2 C3 H3 118.8
C3 C4 C5 120.9(6)
C3 C4 H4 119.6
C5 C4 H4 119.6
C4 C5 C6 120.1(7)
C4 C5 H5 120.0
C6 C5 H5 120.0
C5 C6 C1 117.5(6)
C5 C6 C10 120.0(6)
C1 C6 C10 122.5(6)
C2 C7 C9 112.1(6)
C2 C7 C8 110.5(6)
C9 C7 C8 111.2(6)
C2 C7 H7 107.6
C9 C7 H7 107.6
C8 C7 H7 107.6
C7 C8 H8A 109.5
C7 C8 H8C 109.5
H8A C8 H8C 109.5
C7 C8 H8B 109.5
H8A C8 H8B 109.5
H8C C8 H8B 109.5
C7 C9 H9B 109.5
C7 C9 H9C 109.5
H9B C9 H9C 109.5
C7 C9 H9A 109.5
H9B C9 H9A 109.5
H9C C9 H9A 109.5
C6 C10 C12 109.9(6)
C6 C10 C11 112.0(6)
C12 C10 C11 111.2(6)
C6 C10 H10 107.8
C12 C10 H10 107.8
C11 C10 H10 107.8
C10 C11 H11B 109.5
C10 C11 H11C 109.5
H11B C11 H11C 109.5
C10 C11 H11A 109.5
H11B C11 H11A 109.5
H11C C11 H11A 109.5
C10 C12 H12A 109.5
C10 C12 H12C 109.5
H12A C12 H12C 109.5
C10 C12 H12B 109.5
H12A C12 H12B 109.5
H12C C12 H12B 109.5
O2 C13 N1 121.1(5)
O2 C13 C14 123.4(5)
N1 C13 C14 115.5(5)
C18 C14 C15 119.2(5)
C18 C14 C13 118.9(5)
C15 C14 C13 121.9(5)
C14 C15 C16 120.4(5)
C14 C15 C30 118.8(5)
C16 C15 C30 120.8(5)
C38 C16 C15 120.1(5)
C38 C16 C17 122.4(5)
C15 C16 C17 117.3(5)
O1 C17 N1 119.4(5)
O1 C17 C16 122.4(5)
N1 C17 C16 118.1(5)
C14 C18 C25 123.3(5)
C14 C18 S1 122.5(5)
C25 C18 S1 114.2(4)
C20 C19 C24 122.0(6)
C20 C19 S1 122.7(5)
C24 C19 S1 115.3(4)
C21 C20 C19 118.2(6)
C21 C20 H20 120.9
C19 C20 H20 120.9
C20 C21 C22 120.3(6)
C20 C21 H21 119.8
C22 C21 H21 119.8
C23 C22 C21 121.3(7)
C23 C22 H22 119.3
C21 C22 H22 119.3
C22 C23 C24 120.9(7)
C22 C23 H23 119.5
C24 C23 H23 119.5
C23 C24 C19 116.9(5)
C23 C24 C25 133.6(6)
C19 C24 C25 109.4(5)
C26 C25 C18 117.0(5)
C26 C25 C24 132.1(5)
C18 C25 C24 110.9(5)
C25 C26 C30 120.7(5)
C25 C26 C27 121.8(5)
C30 C26 C27 117.4(5)
O4 C27 N2 119.9(5)
O4 C27 C26 123.4(5)
N2 C27 C26 116.7(5)
O3 C28 N2 120.4(5)
O3 C28 C29 123.3(5)
N2 C28 C29 116.3(5)
C31 C29 C30 121.1(5)
C31 C29 C28 118.0(5)
C30 C29 C28 120.9(5)
C29 C30 C26 121.1(5)
C29 C30 C15 118.0(5)
C26 C30 C15 120.9(5)
C29 C31 C38 121.0(5)
C29 C31 S2 124.7(5)
C38 C31 S2 114.3(4)
C33 C32 C37 121.9(6)
C33 C32 S2 122.8(5)
C37 C32 S2 115.2(4)
C34 C33 C32 117.9(6)
C34 C33 H33 121.0
C32 C33 H33 121.0
C33 C34 C35 120.6(6)
C33 C34 H34 119.7
C35 C34 H34 119.7
C36 C35 C34 120.9(6)
C36 C35 H35 119.6
C34 C35 H35 119.6
C37 C36 C35 119.6(6)
C37 C36 H36 120.2
C35 C36 H36 120.2
C36 C37 C32 118.8(5)
C36 C37 C38 131.7(6)
C32 C37 C38 109.3(5)
C16 C38 C31 118.2(5)
C16 C38 C37 131.5(6)
C31 C38 C37 110.3(5)
C44 C39 C40 122.8(6)
C44 C39 N2 118.0(6)
C40 C39 N2 119.2(5)
C39 C40 C41 115.6(6)
C39 C40 C45 122.4(5)
C41 C40 C45 122.0(6)
C42 C41 C40 120.9(6)
C42 C41 H41 119.5
C40 C41 H41 119.5
C43 C42 C41 123.1(6)
C43 C42 H42 118.5
C41 C42 H42 118.5
C42 C43 C44 116.9(6)
C42 C43 C48 113.8(8)
C44 C43 C48 129.3(9)
C42 C43 C48A 133.3(10)
C44 C43 C48A 109.8(9)
C48 C43 C48A 19.5(9)
C39 C44 C43 120.7(7)
C39 C44 H44 119.7
C43 C44 H44 119.7
C40 C45 C47 111.8(5)
C40 C45 C46 112.9(6)
C47 C45 C46 109.7(6)
C40 C45 H45 107.4
C47 C45 H45 107.4
C46 C45 H45 107.4
C45 C46 H46B 109.5
C45 C46 H46C 109.5
H46B C46 H46C 109.5
C45 C46 H46A 109.5
H46B C46 H46A 109.5
H46C C46 H46A 109.5
C45 C47 H47A 109.5
C45 C47 H47B 109.5
H47A C47 H47B 109.5
C45 C47 H47C 109.5
H47A C47 H47C 109.5
H47B C47 H47C 109.5
C43 C48 C49 111.4(11)
C43 C48 C50 109.7(10)
C49 C48 C50 103.6(14)
C43 C48 H48 110.6
C49 C48 H48 110.6
C50 C48 H48 110.6
Cl1 C51 Cl2 113.3(5)
Cl1 C51 H51B 108.9
Cl2 C51 H51B 108.9
Cl1 C51 H51A 108.9
Cl2 C51 H51A 108.9
H51B C51 H51A 107.7
C43 C48A C50A 106.2(12)
C43 C48A C49A 104.7(13)
C50A C48A C49A 108.5(17)
C43 C48A H48A 112.3
C50A C48A H48A 112.3
C49A C48A H48A 112.3
C48A C49A H49D 109.5
C48A C49A H49F 109.5
H49D C49A H49F 109.5
C48A C49A H49E 109.5
H49D C49A H49E 109.5
H49F C49A H49E 109.5
C48A C50A H50E 109.5
C48A C50A H50F 109.5
H50E C50A H50F 109.5
C48A C50A H50D 109.5
H50E C50A H50D 109.5
H50F C50A H50D 109.5
Cl4 C52 Cl3 108.6(14)
Cl4 C52 H52A 110.0
Cl3 C52 H52A 110.0
Cl4 C52 H52B 110.0
Cl3 C52 H52B 110.0
H52A C52 H52B 108.4
Cl4A C52A Cl3A 108.3(9)
Cl4A C52A H52C 110.0
Cl3A C52A H52C 110.0
Cl4A C52A H52D 110.0
Cl3A C52A H52D 110.0
H52C C52A H52D 108.4

loop_
_geom_bond_atom_site_label_1
_geom_bond_atom_site_label_2
_geom_bond_distance
Cl1 C51 1.705(10)
Cl2 C51 1.733(10)
S1 C19 1.748(6)
S1 C18 1.750(6)
S2 C31 1.724(6)
S2 C32 1.753(7)
O1 C17 1.215(6)
O2 C13 1.210(7)
O3 C28 1.221(6)
O4 C27 1.211(6)
N1 C17 1.386(7)
N1 C13 1.399(7)
N1 C1 1.470(7)
N2 C28 1.390(7)
N2 C27 1.396(7)
N2 C39 1.465(7)
C1 C2 1.400(8)
C1 C6 1.406(9)
C2 C3 1.394(9)
C2 C7 1.510(9)
C3 C4 1.362(10)
C3 H3 0.9500
C4 C5 1.380(10)
C4 H4 0.9500
C5 C6 1.405(9)
C5 H5 0.9500
C6 C10 1.511(9)
C7 C9 1.520(10)
C7 C8 1.543(9)
C7 H7 1.0000
C8 H8A 0.9800
C8 H8C 0.9800
C8 H8B 0.9800
C9 H9B 0.9800
C9 H9C 0.9800
C9 H9A 0.9800
C10 C12 1.520(10)
C10 C11 1.538(9)
C10 H10 1.0000
C11 H11B 0.9800
C11 H11C 0.9800
C11 H11A 0.9800
C12 H12A 0.9800
C12 H12C 0.9800
C12 H12B 0.9800
C13 C14 1.482(8)
C14 C18 1.396(8)
C14 C15 1.407(8)
C15 C16 1.430(7)
C15 C30 1.434(8)
C16 C38 1.389(8)
C16 C17 1.494(8)
C18 C25 1.433(8)
C19 C20 1.408(8)
C19 C24 1.430(9)
C20 C21 1.376(10)
C20 H20 0.9500
C21 C22 1.392(10)
C21 H21 0.9500
C22 C23 1.381(8)
C22 H22 0.9500
C23 C24 1.385(9)
C23 H23 0.9500
C24 C25 1.486(7)
C25 C26 1.405(8)
C26 C30 1.413(7)
C26 C27 1.497(8)
C28 C29 1.464(8)
C29 C31 1.395(8)
C29 C30 1.401(7)
C31 C38 1.444(8)
C32 C33 1.401(8)
C32 C37 1.417(9)
C33 C34 1.361(9)
C33 H33 0.9500
C34 C35 1.404(10)
C34 H34 0.9500
C35 C36 1.396(8)
C35 H35 0.9500
C36 C37 1.359(8)
C36 H36 0.9500
C37 C38 1.496(7)
C39 C44 1.385(9)
C39 C40 1.403(8)
C40 C41 1.412(8)
C40 C45 1.495(8)
C41 C42 1.386(9)
C41 H41 0.9500
C42 C43 1.371(10)
C42 H42 0.9500
C43 C44 1.402(10)
C43 C48 1.517(9)
C43 C48A 1.525(10)
C44 H44 0.9500
C45 C47 1.505(9)
C45 C46 1.536(9)
C45 H45 1.0000
C46 H46B 0.9800
C46 H46C 0.9800
C46 H46A 0.9800
C47 H47A 0.9800
C47 H47B 0.9800
C47 H47C 0.9800
C48 C49 1.534(9)
C48 C50 1.542(9)
C48 H48 1.0000
C49 H49B 0.9800
C49 H49C 0.9800
C49 H49A 0.9800
C50 H50B 0.9800
C50 H50C 0.9800
C50 H50A 0.9800
C51 H51B 0.9900
C51 H51A 0.9900
C48A C50A 1.538(10)
C48A C49A 1.542(10)
C48A H48A 1.0000
C49A H49D 0.9800
C49A H49F 0.9800
C49A H49E 0.9800
C50A H50E 0.9800
C50A H50F 0.9800
C50A H50D 0.9800
Cl3 C52 1.775(10)
Cl4 C52 1.746(10)
C52 H52A 0.9900
C52 H52B 0.9900
Cl3A C52A 1.781(9)
Cl4A C52A 1.772(9)
C52A H52C 0.9900
C52A H52D 0.9900

loop_
_geom_torsion_atom_site_label_1
_geom_torsion_atom_site_label_2
_geom_torsion_atom_site_label_3
_geom_torsion_atom_site_label_4
_geom_torsion
C17 N1 C1 C2 93.2(6)
C13 N1 C1 C2 -76.6(7)
C17 N1 C1 C6 -86.3(6)
C13 N1 C1 C6 103.9(6)
C6 C1 C2 C3 -0.5(9)
N1 C1 C2 C3 180.0(5)
C6 C1 C2 C7 177.4(6)
N1 C1 C2 C7 -2.2(9)
C1 C2 C3 C4 0.2(10)
C7 C2 C3 C4 -177.7(6)
C2 C3 C4 C5 -0.1(11)
C3 C4 C5 C6 0.1(10)
C4 C5 C6 C1 -0.3(9)
C4 C5 C6 C10 178.8(6)
C2 C1 C6 C5 0.5(9)
N1 C1 C6 C5 -180.0(5)
C2 C1 C6 C10 -178.6(6)
N1 C1 C6 C10 0.9(8)
C3 C2 C7 C9 -62.7(8)
C1 C2 C7 C9 119.5(7)
C3 C2 C7 C8 61.9(8)
C1 C2 C7 C8 -115.9(7)
C5 C6 C10 C12 -67.2(8)
C1 C6 C10 C12 111.9(7)
C5 C6 C10 C11 57.0(8)
C1 C6 C10 C11 -123.9(6)
C17 N1 C13 O2 -171.3(5)
C1 N1 C13 O2 -2.4(8)
C17 N1 C13 C14 5.4(8)
C1 N1 C13 C14 174.3(5)
O2 C13 C14 C18 -1.3(9)
N1 C13 C14 C18 -177.9(5)
O2 C13 C14 C15 178.2(5)
N1 C13 C14 C15 1.7(8)
C18 C14 C15 C16 -179.2(5)
C13 C14 C15 C16 1.2(8)
C18 C14 C15 C30 -0.1(8)
C13 C14 C15 C30 -179.7(5)
C14 C15 C16 C38 175.3(5)
C30 C15 C16 C38 -3.7(8)
C14 C15 C16 C17 -10.1(7)
C30 C15 C16 C17 170.9(5)
C13 N1 C17 O1 162.1(5)
C1 N1 C17 O1 -6.8(8)
C13 N1 C17 C16 -14.5(8)
C1 N1 C17 C16 176.6(5)
C38 C16 C17 O1 14.4(9)
C15 C16 C17 O1 -160.1(5)
C38 C16 C17 N1 -169.2(5)
C15 C16 C17 N1 16.4(7)
C15 C14 C18 C25 0.1(8)
C13 C14 C18 C25 179.7(5)
C15 C14 C18 S1 179.9(4)
C13 C14 C18 S1 -0.5(7)
C19 S1 C18 C14 178.5(5)
C19 S1 C18 C25 -1.7(4)
C18 S1 C19 C20 -179.6(5)
C18 S1 C19 C24 -1.0(5)
C24 C19 C20 C21 -2.1(9)
S1 C19 C20 C21 176.4(5)
C19 C20 C21 C22 -2.1(10)
C20 C21 C22 C23 2.9(10)
C21 C22 C23 C24 0.7(10)
C22 C23 C24 C19 -4.7(9)
C22 C23 C24 C25 -180.0(6)
C20 C19 C24 C23 5.5(8)
S1 C19 C24 C23 -173.2(4)
C20 C19 C24 C25 -178.1(5)
S1 C19 C24 C25 3.2(6)
C14 C18 C25 C26 2.0(8)
S1 C18 C25 C26 -177.8(4)
C14 C18 C25 C24 -176.3(5)
S1 C18 C25 C24 3.8(6)
C23 C24 C25 C26 -6.8(11)
C19 C24 C25 C26 177.6(6)
C23 C24 C25 C18 171.2(6)
C19 C24 C25 C18 -4.4(6)
C18 C25 C26 C30 -4.1(8)
C24 C25 C26 C30 173.8(5)
C18 C25 C26 C27 172.0(5)
C24 C25 C26 C27 -10.1(9)
C28 N2 C27 O4 -162.5(6)
C39 N2 C27 O4 5.3(8)
C28 N2 C27 C26 17.4(8)
C39 N2 C27 C26 -174.8(5)
C25 C26 C27 O4 -16.1(9)
C30 C26 C27 O4 160.2(6)
C25 C26 C27 N2 164.0(5)
C30 C26 C27 N2 -19.7(8)
C27 N2 C28 O3 176.6(5)
C39 N2 C28 O3 8.8(8)
C27 N2 C28 C29 -3.8(8)
C39 N2 C28 C29 -171.6(5)
O3 C28 C29 C31 -8.2(9)
N2 C28 C29 C31 172.3(5)
O3 C28 C29 C30 171.7(6)
N2 C28 C29 C30 -7.8(8)
C31 C29 C30 C26 -175.5(5)
C28 C29 C30 C26 4.6(8)
C31 C29 C30 C15 5.8(8)
C28 C29 C30 C15 -174.1(5)
C25 C26 C30 C29 -174.4(5)
C27 C26 C30 C29 9.3(8)
C25 C26 C30 C15 4.3(8)
C27 C26 C30 C15 -172.0(5)
C14 C15 C30 C29 176.6(5)
C16 C15 C30 C29 -4.3(8)
C14 C15 C30 C26 -2.0(8)
C16 C15 C30 C26 177.0(5)
C30 C29 C31 C38 0.6(8)
C28 C29 C31 C38 -179.6(5)
C30 C29 C31 S2 -178.7(4)
C28 C29 C31 S2 1.2(8)
C32 S2 C31 C29 -175.8(5)
C32 S2 C31 C38 4.9(4)
C31 S2 C32 C33 176.4(5)
C31 S2 C32 C37 -1.0(5)
C37 C32 C33 C34 2.1(9)
S2 C32 C33 C34 -175.2(5)
C32 C33 C34 C35 2.6(10)
C33 C34 C35 C36 -3.4(10)
C34 C35 C36 C37 -0.7(10)
C35 C36 C37 C32 5.3(9)
C35 C36 C37 C38 178.0(6)
C33 C32 C37 C36 -6.1(9)
S2 C32 C37 C36 171.4(5)
C33 C32 C37 C38 179.6(5)
S2 C32 C37 C38 -2.9(6)
C15 C16 C38 C31 10.0(7)
C17 C16 C38 C31 -164.4(5)
C15 C16 C38 C37 -172.4(5)
C17 C16 C38 C37 13.3(9)
C29 C31 C38 C16 -8.6(8)
S2 C31 C38 C16 170.7(4)
C29 C31 C38 C37 173.3(5)
S2 C31 C38 C37 -7.4(6)
C36 C37 C38 C16 15.2(10)
C32 C37 C38 C16 -171.5(6)
C36 C37 C38 C31 -166.9(6)
C32 C37 C38 C31 6.3(6)
C28 N2 C39 C44 86.2(6)
C27 N2 C39 C44 -82.5(7)
C28 N2 C39 C40 -91.9(6)
C27 N2 C39 C40 99.4(6)
C44 C39 C40 C41 0.8(8)
N2 C39 C40 C41 178.8(5)
C44 C39 C40 C45 -179.9(5)
N2 C39 C40 C45 -1.9(8)
C39 C40 C41 C42 -0.5(9)
C45 C40 C41 C42 -179.8(6)
C40 C41 C42 C43 0.1(10)
C41 C42 C43 C44 0.2(10)
C41 C42 C43 C48 -179.1(7)
C41 C42 C43 C48A -178.3(10)
C40 C39 C44 C43 -0.6(9)
N2 C39 C44 C43 -178.7(5)
C42 C43 C44 C39 0.1(10)
C48 C43 C44 C39 179.2(8)
C48A C43 C44 C39 178.9(8)
C39 C40 C45 C47 -90.5(7)
C41 C40 C45 C47 88.8(7)
C39 C40 C45 C46 145.2(6)
C41 C40 C45 C46 -35.5(8)
C42 C43 C48 C49 -128.7(12)
C44 C43 C48 C49 52.2(15)
C48A C43 C48 C49 53(3)
C42 C43 C48 C50 117.2(12)
C44 C43 C48 C50 -61.9(15)
C48A C43 C48 C50 -61(3)
C42 C43 C48A C50A 43.1(19)
C44 C43 C48A C50A -135.4(14)
C48 C43 C48A C50A 45(2)
C42 C43 C48A C49A -71.6(17)
C44 C43 C48A C49A 109.8(14)
C48 C43 C48A C49A -70(3)
